data_7712214
loop_
_publ_author_name
'Cairns, Kelsey R.'
'King, Rhys P.'
'Bannister, Robert D.'
'Levason, William'
'Reid, Gillian'

_publ_section_title
;
 Synthesis, spectroscopic and structural properties of Sn(II) and Pb(II)
 triflate complexes with soft phosphine and arsine coordination.
;
_journal_issue 8
_journal_name_full 'Dalton transactions (Cambridge, England : 2003)'
_journal_page_first 2293
_journal_page_last 2308
_journal_paper_doi 10.1039/d2dt03687h
_journal_volume 52
_journal_year 2023
_chemical_formula_moiety 'C32 H24 F6 O6 P2 S2 Sn, C H2 Cl2'
_chemical_formula_sum 'C33 H26 Cl2 F6 O6 P2 S2 Sn'
_chemical_formula_weight 948.19
_space_group_crystal_system monoclinic
_space_group_IT_number 15
_space_group_name_Hall '-I 2ya'
_space_group_name_H-M_alt 'I 1 2/a 1'
_atom_sites_solution_hydrogens geom
_audit_creation_date 2022-09-30
_audit_creation_method
;
Olex2 1.5
(compiled 2022.04.07 svn.rca3783a0 for OlexSys, GUI svn.r6498)
;
_audit_update_record
;
2022-10-28 deposited with the CCDC.	2023-01-23 downloaded from the CCDC.
;
_cell_angle_alpha 90
_cell_angle_beta 107.604(3)
_cell_angle_gamma 90
_cell_formula_units_Z 8
_cell_length_a 26.1551(8)
_cell_length_b 8.8030(2)
_cell_length_c 33.6112(9)
_cell_measurement_reflns_used 17525
_cell_measurement_temperature 100.00(10)
_cell_measurement_theta_max 31.3080
_cell_measurement_theta_min 2.3400
_cell_volume 7376.3(4)
_computing_cell_refinement 'CrysAlisPro 1.171.41.112a (Rigaku OD, 2021)'
_computing_data_collection 'CrysAlisPro 1.171.41.112a (Rigaku OD, 2021)'
_computing_data_reduction 'CrysAlisPro 1.171.41.112a (Rigaku OD, 2021)'
_computing_molecular_graphics 'Olex2 1.5 (Dolomanov et al., 2009)'
_computing_publication_material 'Olex2 1.5 (Dolomanov et al., 2009)'
_computing_structure_refinement 'SHELXL 2018/3 (Sheldrick, 2015)'
_computing_structure_solution 'SHELXT 2018/2 (Sheldrick, 2018)'
_diffrn_ambient_temperature 100.15
_diffrn_detector_area_resol_mean 10
_diffrn_detector_dtime 0.000
_diffrn_detector_type 'Rigaku, HyPix 6000HE'
_diffrn_measured_fraction_theta_full 1.000
_diffrn_measured_fraction_theta_max 0.999
_diffrn_measurement_details
;
List of Runs (angles in degrees, time in seconds):

  # Type    Start    End  Width  t~exp~   \w     \q     \k     \f   Frames
#--------------------------------------------------------------------------
  1  \w   -102.00  10.00   0.50   10.00    --  -18.50 -36.00 128.00  224
  2  \w    -13.00  64.00   0.50   10.00    --  -18.50  36.00 -75.00  154
  3  \w    -56.00   9.00   0.50   10.00    --  -18.50 -57.00 -90.00  130
  4  \w     22.00  64.00   0.50   10.00    --  -18.50  19.00-120.00   84
  5  \w     22.00  64.00   0.50   10.00    --  -18.50  19.00-180.00   84
  6  \w    -56.00   9.00   0.50   10.00    --  -18.50 -57.00 -30.00  130
  7  \w    -67.00 -16.00   0.50   10.00    --   21.00 -19.00 150.00  102
  8  \w      0.00  65.00   0.50   10.00    --   21.00 -99.00   0.00  130
  9  \w    -51.00  -3.00   0.50   10.00    --  -18.50  77.00 120.00   96
 10  \w     22.00  64.00   0.50   10.00    --  -18.50  19.00  90.00   84
;
_diffrn_measurement_device 'four-circle diffractometer'
_diffrn_measurement_device_details 'Rigaku, UG2 \k goniometer'
_diffrn_measurement_device_type
;
Rigaku 007HF equipped with Arc)Sec VHF Varimax confocal mirrors and a UG2 goniometer and HyPix 6000HE detector
;
_diffrn_measurement_method 'profile data from \w-scans'
_diffrn_measurement_specimen_support 'MiTeGen loops'
_diffrn_radiation_type MoK\a
_diffrn_radiation_wavelength 0.71073
_diffrn_reflns_av_R_equivalents 0.0506
_diffrn_reflns_av_unetI/netI 0.0426
_diffrn_reflns_Laue_measured_fraction_full 1.000
_diffrn_reflns_Laue_measured_fraction_max 0.999
_diffrn_reflns_limit_h_max 35
_diffrn_reflns_limit_h_min -35
_diffrn_reflns_limit_k_max 11
_diffrn_reflns_limit_k_min -11
_diffrn_reflns_limit_l_max 45
_diffrn_reflns_limit_l_min -45
_diffrn_reflns_number 49013
_diffrn_reflns_point_group_measured_fraction_full 1.000
_diffrn_reflns_point_group_measured_fraction_max 0.999
_diffrn_reflns_theta_full 25.242
_diffrn_reflns_theta_max 28.699
_diffrn_reflns_theta_min 1.740
_exptl_absorpt_coefficient_mu 1.112
_exptl_absorpt_correction_T_max 1.00000
_exptl_absorpt_correction_T_min 0.68505
_exptl_absorpt_correction_type multi-scan
_exptl_absorpt_process_details
;
CrysAlisPro 1.171.41.112a (Rigaku Oxford Diffraction, 2021)
Empirical absorption correction using spherical harmonics,
implemented in SCALE3 ABSPACK scaling algorithm.
;
_exptl_crystal_colour 'clear colourless'
_exptl_crystal_colour_lustre clear
_exptl_crystal_colour_primary colourless
_exptl_crystal_density_diffrn 1.708
_exptl_crystal_description block
_exptl_crystal_F_000 3776
_exptl_crystal_size_max 0.2
_exptl_crystal_size_mid 0.15
_exptl_crystal_size_min 0.1
_refine_diff_density_max 1.643
_refine_diff_density_min -1.058
_refine_diff_density_rms 0.116
_refine_ls_extinction_method none
_refine_ls_goodness_of_fit_ref 1.138
_refine_ls_hydrogen_treatment constr
_refine_ls_matrix_type full
_refine_ls_number_parameters 469
_refine_ls_number_reflns 9513
_refine_ls_number_restraints 0
_refine_ls_restrained_S_all 1.138
_refine_ls_R_factor_all 0.0646
_refine_ls_R_factor_gt 0.0497
_refine_ls_shift/su_max 0.002
_refine_ls_shift/su_mean 0.000
_refine_ls_structure_factor_coef Fsqd
_refine_ls_weighting_details 'w=1/[\s^2^(Fo^2^)+(0.0274P)^2^+57.9422P] where P=(Fo^2^+2Fc^2^)/3'
_refine_ls_weighting_scheme calc
_refine_ls_wR_factor_gt 0.1084
_refine_ls_wR_factor_ref 0.1126
_reflns_Friedel_coverage 0.000
_reflns_number_gt 7855
_reflns_number_total 9513
_reflns_threshold_expression 'I > 2\s(I)'
_cod_data_source_file d2dt03687h3.cif
_cod_data_source_block '[Sn(OTf)2(o-C6H4(PPh2)2)]'
_cod_depositor_comments 'Adding full bibliography for 7712208--7712219.cif.'
_cod_database_code 7712214
_shelx_shelxl_version_number 2018/3
_shelx_space_group_comment
;
The symmetry employed for this shelxl refinement is uniquely defined
by the following loop, which should always be used as a source of
symmetry information in preference to the above space-group names.
They are only intended as comments.
;
_shelx_estimated_absorpt_t_max 0.897
_shelx_estimated_absorpt_t_min 0.808
_olex2_refinement_description
;
1. Fixed Uiso
 At 1.2 times of:
  All C(H) groups, All C(H,H) groups
2.a Secondary CH2 refined with riding coordinates:
 C27(H27A,H27B)
2.b Aromatic/amide H refined with riding coordinates:
 C2(H2), C3(H3), C4(H4), C5(H5), C6(H6), C8(H8), C9(H9), C10(H10), C11(H11),
 C12(H12), C14(H14), C15(H15), C16(H16), C17(H17), C20(H20), C21(H21), C22(H22),
  C23(H23), C24(H24), C28(H28), C29(H29), C30(H30), C32(H32), C33(H33)
;
_olex2_submission_special_instructions 'No special instructions were received'
_oxdiff_exptl_absorpt_empirical_details
;
Empirical correction (ABSPACK) includes:
- Absorption correction using spherical harmonics
- Frame scaling
;

loop_
_space_group_symop_operation_xyz
'x, y, z'
'-x+1/2, y, -z'
'x+1/2, y+1/2, z+1/2'
'-x+1, y+1/2, -z+1/2'
'-x, -y, -z'
'x-1/2, -y, z'
'-x+1/2, -y+1/2, -z+1/2'
'x, -y+1/2, z+1/2'

loop_
_atom_site_label
_atom_site_type_symbol
_atom_site_fract_x
_atom_site_fract_y
_atom_site_fract_z
_atom_site_U_iso_or_equiv
_atom_site_adp_type
_atom_site_occupancy
_atom_site_site_symmetry_order
_atom_site_calc_flag
_atom_site_refinement_flags_posn
_atom_site_refinement_flags_adp
_atom_site_refinement_flags_occupancy
_atom_site_disorder_assembly
_atom_site_disorder_group
Sn1 Sn 0.66509(2) 0.48788(3) 0.41873(2) 0.01737(7) Uani 1 1 d . . . . .
S1 S 0.65805(4) 0.37880(11) 0.31022(3) 0.01867(19) Uani 1 1 d . . . . .
P1 P 0.65588(4) 0.78144(11) 0.39246(3) 0.01549(18) Uani 1 1 d . . . . .
F1 F 0.58444(11) 0.5373(3) 0.25618(9) 0.0401(7) Uani 1 1 d . . . . .
O1 O 0.64322(13) 0.4650(3) 0.34210(8) 0.0261(6) Uani 1 1 d . . . . .
C1 C 0.71094(15) 0.8608(4) 0.37722(11) 0.0192(7) Uani 1 1 d . . . . .
S2 S 0.69599(4) 0.52281(14) 0.52779(3) 0.0295(2) Uani 1 1 d . . . . .
P2 P 0.55619(4) 0.57313(11) 0.39006(3) 0.01710(19) Uani 1 1 d . . . . .
F2 F 0.64585(18) 0.4478(4) 0.23240(9) 0.0638(11) Uani 1 1 d . . . . .
O2 O 0.62623(14) 0.2469(3) 0.29667(10) 0.0341(7) Uani 1 1 d . . . . .
C2 C 0.72712(17) 1.0103(5) 0.38601(14) 0.0276(9) Uani 1 1 d . . . . .
H2 H 0.709483 1.073410 0.400696 0.033 Uiso 1 1 calc R U . . .
F3 F 0.66210(12) 0.6400(3) 0.27366(9) 0.0415(7) Uani 1 1 d . . . . .
O3 O 0.71426(13) 0.3655(4) 0.31769(11) 0.0405(8) Uani 1 1 d . . . . .
C3 C 0.76919(19) 1.0678(5) 0.37331(16) 0.0342(11) Uani 1 1 d . . . . .
H3 H 0.780458 1.169979 0.379470 0.041 Uiso 1 1 calc R U . . .
F4 F 0.60975(11) 0.4606(4) 0.54817(9) 0.0466(8) Uani 1 1 d . . . . .
O4 O 0.66031(12) 0.5610(4) 0.48612(9) 0.0369(8) Uani 1 1 d . . . . .
C4 C 0.79472(18) 0.9760(6) 0.35167(15) 0.0343(10) Uani 1 1 d . . . . .
H4 H 0.823180 1.015579 0.342694 0.041 Uiso 1 1 calc R U . . .
F5 F 0.67896(12) 0.5178(4) 0.59987(8) 0.0481(8) Uani 1 1 d . . . . .
O5 O 0.73882(12) 0.6304(4) 0.54364(9) 0.0289(7) Uani 1 1 d . . . . .
C5 C 0.77869(19) 0.8267(6) 0.34316(15) 0.0350(11) Uani 1 1 d . . . . .
H5 H 0.796184 0.764206 0.328237 0.042 Uiso 1 1 calc R U . . .
F6 F 0.63630(12) 0.6932(4) 0.55898(9) 0.0460(8) Uani 1 1 d . . . . .
O6 O 0.71132(15) 0.3659(4) 0.53433(13) 0.0509(10) Uani 1 1 d . . . . .
C6 C 0.73741(16) 0.7676(5) 0.35617(13) 0.0254(8) Uani 1 1 d . . . . .
H6 H 0.727148 0.664242 0.350821 0.030 Uiso 1 1 calc R U . . .
C7 C 0.64308(15) 0.9164(4) 0.42876(12) 0.0191(7) Uani 1 1 d . . . . .
C8 C 0.67709(18) 0.9147(6) 0.46993(14) 0.0324(10) Uani 1 1 d . . . . .
H8 H 0.704503 0.840225 0.478706 0.039 Uiso 1 1 calc R U . . .
C9 C 0.67006(19) 1.0234(7) 0.49766(16) 0.0455(14) Uani 1 1 d . . . . .
H9 H 0.693596 1.025166 0.525427 0.055 Uiso 1 1 calc R U . . .
C10 C 0.62988(19) 1.1278(6) 0.48564(16) 0.0370(12) Uani 1 1 d . . . . .
H10 H 0.625679 1.201403 0.505095 0.044 Uiso 1 1 calc R U . . .
C11 C 0.59540(19) 1.1277(5) 0.44567(15) 0.0316(10) Uani 1 1 d . . . . .
H11 H 0.566871 1.199108 0.437692 0.038 Uiso 1 1 calc R U . . .
C12 C 0.60248(18) 1.0225(5) 0.41692(13) 0.0264(9) Uani 1 1 d . . . . .
H12 H 0.579277 1.023626 0.389043 0.032 Uiso 1 1 calc R U . . .
C13 C 0.59689(15) 0.7865(4) 0.34640(11) 0.0153(7) Uani 1 1 d . . . . .
C14 C 0.59548(16) 0.8798(4) 0.31256(11) 0.0189(7) Uani 1 1 d . . . . .
H14 H 0.625088 0.943430 0.313305 0.023 Uiso 1 1 calc R U . . .
C15 C 0.55007(17) 0.8786(5) 0.27756(12) 0.0238(8) Uani 1 1 d . . . . .
H15 H 0.548961 0.941593 0.254375 0.029 Uiso 1 1 calc R U . . .
C16 C 0.50678(16) 0.7869(5) 0.27624(12) 0.0225(8) Uani 1 1 d . . . . .
H16 H 0.476125 0.787408 0.252237 0.027 Uiso 1 1 calc R U . . .
C17 C 0.50787(16) 0.6935(4) 0.31009(11) 0.0193(7) Uani 1 1 d . . . . .
H17 H 0.477972 0.630884 0.309235 0.023 Uiso 1 1 calc R U . . .
C18 C 0.55308(15) 0.6927(4) 0.34509(11) 0.0160(7) Uani 1 1 d . . . . .
C19 C 0.51077(15) 0.4145(4) 0.37080(11) 0.0175(7) Uani 1 1 d . . . . .
C20 C 0.46611(16) 0.3910(5) 0.38405(12) 0.0226(8) Uani 1 1 d . . . . .
H20 H 0.457321 0.461854 0.402271 0.027 Uiso 1 1 calc R U . . .
C21 C 0.43405(17) 0.2630(5) 0.37058(13) 0.0253(9) Uani 1 1 d . . . . .
H21 H 0.403568 0.246105 0.379779 0.030 Uiso 1 1 calc R U . . .
C22 C 0.44684(17) 0.1605(5) 0.34371(13) 0.0241(8) Uani 1 1 d . . . . .
H22 H 0.425134 0.073086 0.334598 0.029 Uiso 1 1 calc R U . . .
C23 C 0.49094(17) 0.1849(5) 0.33019(12) 0.0240(8) Uani 1 1 d . . . . .
H23 H 0.499112 0.115143 0.311431 0.029 Uiso 1 1 calc R U . . .
C24 C 0.52334(17) 0.3103(5) 0.34374(12) 0.0228(8) Uani 1 1 d . . . . .
H24 H 0.554043 0.325702 0.334712 0.027 Uiso 1 1 calc R U . . .
C25 C 0.63657(19) 0.5075(5) 0.26581(12) 0.0277(9) Uani 1 1 d . . . . .
C26 C 0.65299(19) 0.5506(6) 0.56058(14) 0.0350(11) Uani 1 1 d . . . . .
C28 C 0.4773(2) 0.8403(7) 0.47258(19) 0.0516(17) Uani 1 1 d . . . . .
H28 H 0.461149 0.895270 0.489952 0.062 Uiso 1 1 calc R U . . .
C29 C 0.5110(2) 0.7224(8) 0.48868(17) 0.0526(17) Uani 1 1 d . . . . .
H29 H 0.517867 0.695223 0.517174 0.063 Uiso 1 1 calc R U . . .
C30 C 0.5354(2) 0.6416(7) 0.46386(14) 0.0384(12) Uani 1 1 d . . . . .
H30 H 0.558735 0.559195 0.475214 0.046 Uiso 1 1 calc R U . . .
C31 C 0.52532(17) 0.6827(5) 0.42202(12) 0.0235(8) Uani 1 1 d . . . . .
C32 C 0.4906(2) 0.8015(5) 0.40594(17) 0.0402(12) Uani 1 1 d . . . . .
H32 H 0.483159 0.829572 0.377459 0.048 Uiso 1 1 calc R U . . .
C33 C 0.4666(3) 0.8797(6) 0.4315(2) 0.0550(17) Uani 1 1 d . . . . .
H33 H 0.442625 0.960948 0.420366 0.066 Uiso 1 1 calc R U . . .
Cl1 Cl 0.62979(7) 1.17294(19) 0.16839(5) 0.0603(4) Uani 1 1 d . . . . .
Cl2 Cl 0.66627(13) 0.9368(2) 0.23030(7) 0.1037(9) Uani 1 1 d . . . . .
C27 C 0.6812(3) 1.1150(6) 0.2144(2) 0.0532(16) Uani 1 1 d . . . . .
H27A H 0.716113 1.111115 0.208553 0.064 Uiso 1 1 calc R U . . .
H27B H 0.684162 1.189760 0.236950 0.064 Uiso 1 1 calc R U . . .

loop_
_atom_site_aniso_label
_atom_site_aniso_U_11
_atom_site_aniso_U_22
_atom_site_aniso_U_33
_atom_site_aniso_U_23
_atom_site_aniso_U_13
_atom_site_aniso_U_12
Sn1 0.01997(12) 0.01860(13) 0.01219(11) 0.00053(9) 0.00283(9) -0.00107(10)
S1 0.0212(5) 0.0210(4) 0.0149(4) 0.0003(3) 0.0071(4) 0.0038(4)
P1 0.0163(4) 0.0164(4) 0.0138(4) -0.0011(3) 0.0045(4) -0.0004(3)
F1 0.0331(15) 0.0384(15) 0.0376(15) 0.0055(12) -0.0063(12) 0.0050(12)
O1 0.0378(17) 0.0271(15) 0.0133(12) -0.0029(11) 0.0075(12) 0.0041(12)
C1 0.0166(18) 0.0231(19) 0.0160(17) 0.0037(14) 0.0018(14) -0.0003(14)
S2 0.0205(5) 0.0479(7) 0.0204(5) -0.0133(4) 0.0068(4) -0.0099(5)
P2 0.0192(5) 0.0207(5) 0.0124(4) -0.0028(3) 0.0063(4) -0.0026(4)
F2 0.124(3) 0.0538(19) 0.0230(14) 0.0077(13) 0.0364(18) 0.041(2)
O2 0.045(2) 0.0220(15) 0.0312(17) -0.0030(12) 0.0059(15) -0.0026(14)
C2 0.024(2) 0.025(2) 0.036(2) 0.0048(18) 0.0133(17) 0.0026(17)
F3 0.0464(17) 0.0370(15) 0.0391(16) 0.0131(12) 0.0100(14) -0.0056(13)
O3 0.0276(17) 0.049(2) 0.049(2) 0.0209(17) 0.0164(16) 0.0157(15)
C3 0.030(2) 0.023(2) 0.050(3) 0.010(2) 0.012(2) -0.0038(18)
F4 0.0305(15) 0.076(2) 0.0366(15) -0.0052(14) 0.0148(13) -0.0255(15)
O4 0.0227(16) 0.072(2) 0.0168(14) -0.0142(15) 0.0076(12) -0.0123(15)
C4 0.025(2) 0.044(3) 0.037(2) 0.011(2) 0.0131(19) -0.0057(19)
F5 0.0444(17) 0.083(2) 0.0167(12) 0.0038(14) 0.0083(12) -0.0215(17)
O5 0.0237(15) 0.0461(19) 0.0173(13) -0.0055(13) 0.0067(12) -0.0121(13)
C5 0.027(2) 0.049(3) 0.033(2) -0.004(2) 0.015(2) 0.000(2)
F6 0.0434(17) 0.067(2) 0.0333(15) -0.0157(14) 0.0206(14) 0.0015(16)
O6 0.036(2) 0.048(2) 0.062(3) -0.0223(19) 0.0039(19) -0.0069(17)
C6 0.021(2) 0.029(2) 0.027(2) -0.0024(16) 0.0092(17) -0.0009(16)
C7 0.0185(18) 0.0202(18) 0.0212(18) -0.0070(14) 0.0098(15) -0.0032(14)
C8 0.021(2) 0.044(3) 0.028(2) -0.0175(19) 0.0020(18) 0.0016(19)
C9 0.025(2) 0.070(4) 0.036(3) -0.034(3) 0.003(2) -0.003(2)
C10 0.031(2) 0.040(3) 0.047(3) -0.028(2) 0.022(2) -0.013(2)
C11 0.036(2) 0.022(2) 0.043(3) -0.0065(18) 0.020(2) 0.0016(18)
C12 0.033(2) 0.024(2) 0.0231(19) 0.0001(16) 0.0094(17) 0.0042(17)
C13 0.0169(17) 0.0148(16) 0.0147(16) -0.0029(13) 0.0053(14) 0.0020(13)
C14 0.0219(19) 0.0181(17) 0.0174(17) 0.0008(14) 0.0069(15) 0.0033(14)
C15 0.031(2) 0.0216(19) 0.0189(18) 0.0026(15) 0.0078(17) 0.0097(16)
C16 0.023(2) 0.027(2) 0.0149(17) -0.0037(15) 0.0025(15) 0.0089(16)
C17 0.0179(18) 0.0225(19) 0.0166(17) -0.0054(14) 0.0036(14) 0.0015(14)
C18 0.0186(18) 0.0163(17) 0.0141(16) -0.0022(13) 0.0063(14) 0.0027(13)
C19 0.0179(18) 0.0165(17) 0.0164(17) -0.0003(13) 0.0029(14) -0.0002(14)
C20 0.025(2) 0.026(2) 0.0190(18) -0.0041(15) 0.0088(16) 0.0015(16)
C21 0.023(2) 0.030(2) 0.028(2) -0.0042(17) 0.0156(17) -0.0057(16)
C22 0.023(2) 0.0232(19) 0.026(2) -0.0061(16) 0.0074(17) -0.0055(16)
C23 0.028(2) 0.024(2) 0.0193(19) -0.0063(15) 0.0071(17) 0.0008(16)
C24 0.023(2) 0.026(2) 0.0210(19) -0.0058(15) 0.0091(16) -0.0012(16)
C25 0.040(2) 0.027(2) 0.0171(17) 0.0016(16) 0.0096(17) 0.0078(19)
C26 0.025(2) 0.063(3) 0.020(2) -0.005(2) 0.0110(18) -0.013(2)
C28 0.057(4) 0.056(3) 0.062(4) -0.044(3) 0.048(3) -0.032(3)
C29 0.038(3) 0.099(5) 0.028(2) -0.032(3) 0.021(2) -0.023(3)
C30 0.029(2) 0.069(4) 0.019(2) -0.012(2) 0.0101(19) -0.009(2)
C31 0.028(2) 0.026(2) 0.0229(19) -0.0121(16) 0.0170(17) -0.0126(16)
C32 0.063(4) 0.025(2) 0.048(3) -0.002(2) 0.041(3) 0.003(2)
C33 0.083(5) 0.031(3) 0.079(4) -0.008(3) 0.065(4) 0.000(3)
Cl1 0.0548(9) 0.0592(9) 0.0742(10) -0.0329(8) 0.0305(8) -0.0214(7)
Cl2 0.213(3) 0.0391(8) 0.1023(15) -0.0074(9) 0.1122(19) -0.0167(12)
C27 0.061(4) 0.032(3) 0.086(5) -0.005(3) 0.051(4) -0.004(3)

loop_
_atom_type_symbol
_atom_type_description
_atom_type_scat_dispersion_real
_atom_type_scat_dispersion_imag
_atom_type_scat_source
C C 0.0033 0.0016 'International Tables Vol C Tables 4.2.6.8 and 6.1.1.4'
H H 0.0000 0.0000 'International Tables Vol C Tables 4.2.6.8 and 6.1.1.4'
Cl Cl 0.1484 0.1585 'International Tables Vol C Tables 4.2.6.8 and 6.1.1.4'
F F 0.0171 0.0103 'International Tables Vol C Tables 4.2.6.8 and 6.1.1.4'
O O 0.0106 0.0060 'International Tables Vol C Tables 4.2.6.8 and 6.1.1.4'
P P 0.1023 0.0942 'International Tables Vol C Tables 4.2.6.8 and 6.1.1.4'
S S 0.1246 0.1234 'International Tables Vol C Tables 4.2.6.8 and 6.1.1.4'
Sn Sn -0.6537 1.4246 'International Tables Vol C Tables 4.2.6.8 and 6.1.1.4'

loop_
_geom_angle_atom_site_label_1
_geom_angle_atom_site_label_2
_geom_angle_atom_site_label_3
_geom_angle
_geom_angle_site_symmetry_1
_geom_angle_site_symmetry_3
_geom_angle_publ_flag
P1 Sn1 P2 69.80(3) . . ?
P1 Sn1 O5 72.23(7) . 2_656 ?
P1 Sn1 O6 116.12(7) . 2_656 ?
O1 Sn1 P1 76.66(7) . . ?
O1 Sn1 P2 76.94(8) . . ?
O1 Sn1 O5 114.06(10) . 2_656 ?
O1 Sn1 O6 110.75(11) . 2_656 ?
P2 Sn1 O6 170.85(8) . 2_656 ?
O4 Sn1 P1 91.53(10) . . ?
O4 Sn1 O1 161.06(11) . . ?
O4 Sn1 P2 85.14(8) . . ?
O4 Sn1 O5 75.18(10) . 2_656 ?
O4 Sn1 O6 87.66(11) . 2_656 ?
O5 Sn1 P2 136.39(7) 2_656 . ?
O5 Sn1 O6 46.02(10) 2_656 2_656 ?
O1 S1 C25 101.18(18) . . ?
O2 S1 O1 113.6(2) . . ?
O2 S1 C25 103.9(2) . . ?
O3 S1 O1 113.9(2) . . ?
O3 S1 O2 117.7(2) . . ?
O3 S1 C25 104.0(2) . . ?
C1 P1 Sn1 117.33(13) . . ?
C1 P1 C13 106.94(17) . . ?
C7 P1 Sn1 114.99(13) . . ?
C7 P1 C1 105.29(18) . . ?
C7 P1 C13 105.97(17) . . ?
C13 P1 Sn1 105.54(12) . . ?
S1 O1 Sn1 141.18(18) . . ?
C2 C1 P1 121.6(3) . . ?
C2 C1 C6 120.0(4) . . ?
C6 C1 P1 118.4(3) . . ?
O4 S2 C26 102.5(2) . . ?
O5 S2 O4 113.6(2) . . ?
O5 S2 C26 104.0(2) . . ?
O6 S2 O4 115.7(2) . . ?
O6 S2 O5 115.2(2) . . ?
O6 S2 C26 103.4(3) . . ?
C18 P2 Sn1 102.95(12) . . ?
C19 P2 Sn1 113.62(13) . . ?
C19 P2 C18 106.68(17) . . ?
C31 P2 Sn1 121.76(14) . . ?
C31 P2 C18 105.60(18) . . ?
C31 P2 C19 105.09(18) . . ?
C1 C2 H2 120.1 . . ?
C1 C2 C3 119.9(4) . . ?
C3 C2 H2 120.1 . . ?
C2 C3 H3 120.0 . . ?
C4 C3 C2 120.0(4) . . ?
C4 C3 H3 120.0 . . ?
S2 O4 Sn1 129.9(2) . . ?
C3 C4 H4 120.1 . . ?
C5 C4 C3 119.9(4) . . ?
C5 C4 H4 120.1 . . ?
S2 O5 Sn1 111.75(18) . 2_656 ?
C4 C5 H5 119.7 . . ?
C4 C5 C6 120.6(4) . . ?
C6 C5 H5 119.7 . . ?
S2 O6 Sn1 87.02(16) . 2_656 ?
C1 C6 H6 120.2 . . ?
C5 C6 C1 119.5(4) . . ?
C5 C6 H6 120.2 . . ?
C8 C7 P1 117.9(3) . . ?
C12 C7 P1 122.3(3) . . ?
C12 C7 C8 119.7(4) . . ?
C7 C8 H8 120.6 . . ?
C9 C8 C7 118.9(4) . . ?
C9 C8 H8 120.6 . . ?
C8 C9 H9 119.5 . . ?
C10 C9 C8 120.9(5) . . ?
C10 C9 H9 119.5 . . ?
C9 C10 H10 119.7 . . ?
C9 C10 C11 120.6(4) . . ?
C11 C10 H10 119.7 . . ?
C10 C11 H11 120.2 . . ?
C10 C11 C12 119.6(4) . . ?
C12 C11 H11 120.2 . . ?
C7 C12 C11 120.2(4) . . ?
C7 C12 H12 119.9 . . ?
C11 C12 H12 119.9 . . ?
C14 C13 P1 120.9(3) . . ?
C14 C13 C18 120.1(3) . . ?
C18 C13 P1 119.0(3) . . ?
C13 C14 H14 120.4 . . ?
C13 C14 C15 119.3(4) . . ?
C15 C14 H14 120.4 . . ?
C14 C15 H15 119.6 . . ?
C16 C15 C14 120.8(4) . . ?
C16 C15 H15 119.6 . . ?
C15 C16 H16 119.9 . . ?
C15 C16 C17 120.2(4) . . ?
C17 C16 H16 119.9 . . ?
C16 C17 H17 120.2 . . ?
C18 C17 C16 119.6(4) . . ?
C18 C17 H17 120.2 . . ?
C13 C18 P2 118.9(3) . . ?
C17 C18 P2 121.1(3) . . ?
C17 C18 C13 120.0(3) . . ?
C20 C19 P2 121.6(3) . . ?
C20 C19 C24 119.8(4) . . ?
C24 C19 P2 118.5(3) . . ?
C19 C20 H20 120.0 . . ?
C19 C20 C21 119.9(4) . . ?
C21 C20 H20 120.0 . . ?
C20 C21 H21 120.1 . . ?
C22 C21 C20 119.8(4) . . ?
C22 C21 H21 120.1 . . ?
C21 C22 H22 119.9 . . ?
C23 C22 C21 120.2(4) . . ?
C23 C22 H22 119.9 . . ?
C22 C23 H23 119.8 . . ?
C22 C23 C24 120.5(4) . . ?
C24 C23 H23 119.8 . . ?
C19 C24 H24 120.1 . . ?
C23 C24 C19 119.8(4) . . ?
C23 C24 H24 120.1 . . ?
F1 C25 S1 111.2(3) . . ?
F1 C25 F3 107.0(3) . . ?
F2 C25 S1 110.9(3) . . ?
F2 C25 F1 108.0(4) . . ?
F2 C25 F3 107.8(4) . . ?
F3 C25 S1 111.8(3) . . ?
F4 C26 S2 110.6(3) . . ?
F5 C26 S2 110.6(3) . . ?
F5 C26 F4 108.2(4) . . ?
F5 C26 F6 108.1(4) . . ?
F6 C26 S2 111.1(3) . . ?
F6 C26 F4 108.1(4) . . ?
C29 C28 H28 119.9 . . ?
C29 C28 C33 120.3(5) . . ?
C33 C28 H28 119.9 . . ?
C28 C29 H29 119.6 . . ?
C28 C29 C30 120.7(5) . . ?
C30 C29 H29 119.6 . . ?
C29 C30 H30 120.3 . . ?
C29 C30 C31 119.3(6) . . ?
C31 C30 H30 120.3 . . ?
C30 C31 P2 118.5(4) . . ?
C32 C31 P2 122.0(3) . . ?
C32 C31 C30 119.4(4) . . ?
C31 C32 H32 120.0 . . ?
C31 C32 C33 119.9(5) . . ?
C33 C32 H32 120.0 . . ?
C28 C33 C32 120.4(6) . . ?
C28 C33 H33 119.8 . . ?
C32 C33 H33 119.8 . . ?
Cl1 C27 H27A 109.7 . . ?
Cl1 C27 H27B 109.7 . . ?
Cl2 C27 Cl1 110.0(4) . . ?
Cl2 C27 H27A 109.7 . . ?
Cl2 C27 H27B 109.7 . . ?
H27A C27 H27B 108.2 . . ?

loop_
_geom_bond_atom_site_label_1
_geom_bond_atom_site_label_2
_geom_bond_distance
_geom_bond_site_symmetry_2
_geom_bond_publ_flag
Sn1 P1 2.7179(10) . ?
Sn1 O1 2.472(3) . ?
Sn1 P2 2.8186(11) . ?
Sn1 O4 2.394(3) . ?
Sn1 O5 2.751(3) 2_656 ?
Sn1 O6 3.318(4) 2_656 ?
S1 O1 1.458(3) . ?
S1 O2 1.421(3) . ?
S1 O3 1.419(3) . ?
S1 C25 1.822(4) . ?
P1 C1 1.809(4) . ?
P1 C7 1.805(4) . ?
P1 C13 1.826(4) . ?
F1 C25 1.329(5) . ?
C1 C2 1.387(6) . ?
C1 C6 1.396(6) . ?
S2 O4 1.468(3) . ?
S2 O5 1.440(3) . ?
S2 O6 1.437(4) . ?
S2 C26 1.814(5) . ?
P2 C18 1.823(4) . ?
P2 C19 1.821(4) . ?
P2 C31 1.806(4) . ?
F2 C25 1.327(5) . ?
C2 H2 0.9500 . ?
C2 C3 1.390(6) . ?
F3 C25 1.330(5) . ?
C3 H3 0.9500 . ?
C3 C4 1.386(7) . ?
F4 C26 1.340(5) . ?
C4 H4 0.9500 . ?
C4 C5 1.383(7) . ?
F5 C26 1.321(5) . ?
C5 H5 0.9500 . ?
C5 C6 1.383(6) . ?
F6 C26 1.325(6) . ?
C6 H6 0.9500 . ?
C7 C8 1.401(6) . ?
C7 C12 1.379(6) . ?
C8 H8 0.9500 . ?
C8 C9 1.387(6) . ?
C9 H9 0.9500 . ?
C9 C10 1.362(7) . ?
C10 H10 0.9500 . ?
C10 C11 1.373(7) . ?
C11 H11 0.9500 . ?
C11 C12 1.391(6) . ?
C12 H12 0.9500 . ?
C13 C14 1.394(5) . ?
C13 C18 1.403(5) . ?
C14 H14 0.9500 . ?
C14 C15 1.396(5) . ?
C15 H15 0.9500 . ?
C15 C16 1.380(6) . ?
C16 H16 0.9500 . ?
C16 C17 1.397(6) . ?
C17 H17 0.9500 . ?
C17 C18 1.393(5) . ?
C19 C20 1.386(6) . ?
C19 C24 1.399(5) . ?
C20 H20 0.9500 . ?
C20 C21 1.396(6) . ?
C21 H21 0.9500 . ?
C21 C22 1.387(6) . ?
C22 H22 0.9500 . ?
C22 C23 1.378(6) . ?
C23 H23 0.9500 . ?
C23 C24 1.382(6) . ?
C24 H24 0.9500 . ?
C28 H28 0.9500 . ?
C28 C29 1.363(9) . ?
C28 C33 1.368(9) . ?
C29 H29 0.9500 . ?
C29 C30 1.391(7) . ?
C30 H30 0.9500 . ?
C30 C31 1.398(6) . ?
C31 C32 1.383(7) . ?
C32 H32 0.9500 . ?
C32 C33 1.390(7) . ?
C33 H33 0.9500 . ?
Cl1 C27 1.789(7) . ?
Cl2 C27 1.740(6) . ?
C27 H27A 0.9900 . ?
C27 H27B 0.9900 . ?

loop_
_geom_torsion_atom_site_label_1
_geom_torsion_atom_site_label_2
_geom_torsion_atom_site_label_3
_geom_torsion_atom_site_label_4
_geom_torsion
_geom_torsion_site_symmetry_1
_geom_torsion_site_symmetry_2
_geom_torsion_site_symmetry_3
_geom_torsion_site_symmetry_4
_geom_torsion_publ_flag
Sn1 P1 C1 C2 -142.6(3) . . . . ?
Sn1 P1 C1 C6 37.3(3) . . . . ?
Sn1 P1 C7 C8 51.7(4) . . . . ?
Sn1 P1 C7 C12 -130.4(3) . . . . ?
Sn1 P1 C13 C14 -143.6(3) . . . . ?
Sn1 P1 C13 C18 35.2(3) . . . . ?
Sn1 P2 C18 C13 -35.6(3) . . . . ?
Sn1 P2 C18 C17 145.3(3) . . . . ?
Sn1 P2 C19 C20 130.2(3) . . . . ?
Sn1 P2 C19 C24 -46.4(3) . . . . ?
Sn1 P2 C31 C30 -45.0(4) . . . . ?
Sn1 P2 C31 C32 137.6(3) . . . . ?
P1 C1 C2 C3 -179.2(3) . . . . ?
P1 C1 C6 C5 178.2(3) . . . . ?
P1 C7 C8 C9 176.0(4) . . . . ?
P1 C7 C12 C11 -177.7(3) . . . . ?
P1 C13 C14 C15 178.8(3) . . . . ?
P1 C13 C18 P2 1.6(4) . . . . ?
P1 C13 C18 C17 -179.3(3) . . . . ?
O1 S1 C25 F1 -58.7(3) . . . . ?
O1 S1 C25 F2 -178.9(4) . . . . ?
O1 S1 C25 F3 60.8(3) . . . . ?
C1 P1 C7 C8 -79.1(4) . . . . ?
C1 P1 C7 C12 98.9(4) . . . . ?
C1 P1 C13 C14 -17.9(3) . . . . ?
C1 P1 C13 C18 160.9(3) . . . . ?
C1 C2 C3 C4 0.4(7) . . . . ?
P2 C19 C20 C21 -176.1(3) . . . . ?
P2 C19 C24 C23 177.0(3) . . . . ?
P2 C31 C32 C33 178.1(4) . . . . ?
O2 S1 O1 Sn1 91.7(3) . . . . ?
O2 S1 C25 F1 59.3(3) . . . . ?
O2 S1 C25 F2 -60.9(4) . . . . ?
O2 S1 C25 F3 178.8(3) . . . . ?
C2 C1 C6 C5 -1.9(6) . . . . ?
C2 C3 C4 C5 -0.8(7) . . . . ?
O3 S1 O1 Sn1 -46.6(4) . . . . ?
O3 S1 C25 F1 -177.0(3) . . . . ?
O3 S1 C25 F2 62.8(4) . . . . ?
O3 S1 C25 F3 -57.5(4) . . . . ?
C3 C4 C5 C6 -0.2(7) . . . . ?
O4 S2 O5 Sn1 -137.10(17) . . . 2_656 ?
O4 S2 O6 Sn1 136.13(16) . . . 2_656 ?
O4 S2 C26 F4 59.0(4) . . . . ?
O4 S2 C26 F5 178.8(3) . . . . ?
O4 S2 C26 F6 -61.1(4) . . . . ?
C4 C5 C6 C1 1.5(7) . . . . ?
O5 S2 O4 Sn1 91.0(3) . . . . ?
O5 S2 O6 Sn1 0.2(2) . . . 2_656 ?
O5 S2 C26 F4 177.6(3) . . . . ?
O5 S2 C26 F5 -62.6(4) . . . . ?
O5 S2 C26 F6 57.6(4) . . . . ?
O6 S2 O4 Sn1 -45.6(3) . . . . ?
O6 S2 O5 Sn1 -0.3(3) . . . 2_656 ?
O6 S2 C26 F4 -61.7(4) . . . . ?
O6 S2 C26 F5 58.2(4) . . . . ?
O6 S2 C26 F6 178.3(3) . . . . ?
C6 C1 C2 C3 0.9(6) . . . . ?
C7 P1 C1 C2 -13.3(4) . . . . ?
C7 P1 C1 C6 166.6(3) . . . . ?
C7 P1 C13 C14 94.0(3) . . . . ?
C7 P1 C13 C18 -87.2(3) . . . . ?
C7 C8 C9 C10 1.9(8) . . . . ?
C8 C7 C12 C11 0.2(7) . . . . ?
C8 C9 C10 C11 -0.1(9) . . . . ?
C9 C10 C11 C12 -1.7(8) . . . . ?
C10 C11 C12 C7 1.6(7) . . . . ?
C12 C7 C8 C9 -1.9(7) . . . . ?
C13 P1 C1 C2 99.2(3) . . . . ?
C13 P1 C1 C6 -80.9(3) . . . . ?
C13 P1 C7 C8 167.8(3) . . . . ?
C13 P1 C7 C12 -14.2(4) . . . . ?
C13 C14 C15 C16 0.2(6) . . . . ?
C14 C13 C18 P2 -179.6(3) . . . . ?
C14 C13 C18 C17 -0.6(5) . . . . ?
C14 C15 C16 C17 -0.1(6) . . . . ?
C15 C16 C17 C18 -0.4(6) . . . . ?
C16 C17 C18 P2 179.7(3) . . . . ?
C16 C17 C18 C13 0.7(5) . . . . ?
C18 P2 C19 C20 -117.1(3) . . . . ?
C18 P2 C19 C24 66.4(3) . . . . ?
C18 P2 C31 C30 -161.5(3) . . . . ?
C18 P2 C31 C32 21.0(4) . . . . ?
C18 C13 C14 C15 0.1(5) . . . . ?
C19 P2 C18 C13 -155.5(3) . . . . ?
C19 P2 C18 C17 25.4(3) . . . . ?
C19 P2 C31 C30 85.9(4) . . . . ?
C19 P2 C31 C32 -91.5(4) . . . . ?
C19 C20 C21 C22 -0.5(6) . . . . ?
C20 C19 C24 C23 0.4(6) . . . . ?
C20 C21 C22 C23 -0.2(6) . . . . ?
C21 C22 C23 C24 1.0(6) . . . . ?
C22 C23 C24 C19 -1.1(6) . . . . ?
C24 C19 C20 C21 0.4(6) . . . . ?
C25 S1 O1 Sn1 -157.6(3) . . . . ?
C26 S2 O4 Sn1 -157.4(3) . . . . ?
C26 S2 O5 Sn1 112.2(2) . . . 2_656 ?
C26 S2 O6 Sn1 -112.61(16) . . . 2_656 ?
C28 C29 C30 C31 0.3(8) . . . . ?
C29 C28 C33 C32 -1.0(9) . . . . ?
C29 C30 C31 P2 -178.5(4) . . . . ?
C29 C30 C31 C32 -1.0(7) . . . . ?
C30 C31 C32 C33 0.7(7) . . . . ?
C31 P2 C18 C13 93.0(3) . . . . ?
C31 P2 C18 C17 -86.0(3) . . . . ?
C31 P2 C19 C20 -5.3(4) . . . . ?
C31 P2 C19 C24 178.2(3) . . . . ?
C31 C32 C33 C28 0.3(9) . . . . ?
C33 C28 C29 C30 0.7(8) . . . . ?
